data_4319484
loop_
_publ_author_name
'M. Matzapetakis'
'M. Kourgiantakis'
'M. Dakanali'
'C. P. Raptopoulou'
'A. Terzis'
'A. Lakatos'
'T. Kiss'
'I. Banyai'
'L. Iordanidis'
'T. Mavromoustakos'
'A. Salifoglou'

_publ_section_title
;
 Synthesis, pH-Dependent Structural Characterization, and Solution
 Behavior of Aqueous Aluminum and Gallium Citrate Complexes
;
_journal_name_full 'Inorganic Chemistry'
_journal_page_first 1734
_journal_page_last 1744
_journal_paper_doi 10.1021/ic000461l
_journal_volume 40
_journal_year 2001
_chemical_formula_analytical (NH4)4{Ga(C6H5O7)(C6H4O7)}.3H2O
_chemical_formula_sum 'C12 H31 Ga N4 O17'
_chemical_formula_weight 573.13
_chemical_name_systematic
; 
 ? 
;
_space_group_IT_number 15
_symmetry_cell_setting monoclinic
_symmetry_space_group_name_Hall '-I 2ya'
_symmetry_space_group_name_H-M 'I 1 2/a 1'
_atom_sites_solution_hydrogens geom
_atom_sites_solution_primary direct
_atom_sites_solution_secondary difmap
_audit_creation_method SHELXL
_cell_angle_alpha 90.00
_cell_angle_beta 100.694(2)
_cell_angle_gamma 90.00
_cell_formula_units_Z 8
_cell_length_a 19.275(1)
_cell_length_b 9.9697(6)
_cell_length_c 23.476(1)
_cell_measurement_reflns_used 25
_cell_measurement_temperature 298
_cell_measurement_theta_max 27
_cell_measurement_theta_min 12
_cell_volume 4432.9(4)
_computing_cell_refinement 'Program LEAST (UCLA Crystallographic package, C.E.Strouse 1994)'
_computing_data_collection 'Program COLLECT (UCLA Crystallographic package, C.E.Strouse 1994)'
_computing_data_reduction 'Program REDUCE (UCLA Crystallographic package, C.E.Strouse 1994)'
_computing_molecular_graphics ORTEP
_computing_structure_refinement 'SHELXL-93 (Sheldrick, 1993)'
_computing_structure_solution 'SHELXS-86 (Sheldrick, 1990)'
_diffrn_ambient_temperature 298
_diffrn_measurement_device 'P21 Nicolet upgraded by Crystal Logic'
_diffrn_measurement_method 'theta-2theta scans'
_diffrn_radiation_monochromator graphite
_diffrn_radiation_source 'fine-focus sealed tube'
_diffrn_radiation_type CuK\a
_diffrn_radiation_wavelength 1.54180
_diffrn_reflns_av_R_equivalents 0.0124
_diffrn_reflns_av_sigmaI/netI 0.0327
_diffrn_reflns_limit_h_max 22
_diffrn_reflns_limit_h_min 0
_diffrn_reflns_limit_k_max 10
_diffrn_reflns_limit_k_min -11
_diffrn_reflns_limit_l_max 27
_diffrn_reflns_limit_l_min -27
_diffrn_reflns_number 6809
_diffrn_reflns_theta_max 65.04
_diffrn_reflns_theta_min 3.83
_diffrn_standards_decay_% 2.9
_diffrn_standards_interval_count 97
_diffrn_standards_number 3
_exptl_absorpt_coefficient_mu 2.554
_exptl_absorpt_correction_T_max 1.00
_exptl_absorpt_correction_T_min 0.86
_exptl_absorpt_correction_type 'psi-scan empirical'
_exptl_crystal_colour colorless
_exptl_crystal_density_diffrn 1.718
_exptl_crystal_density_meas 1.69
_exptl_crystal_density_method 'floating method'
_exptl_crystal_description parallelipiped
_exptl_crystal_F_000 2384
_exptl_crystal_size_max 0.30
_exptl_crystal_size_mid 0.20
_exptl_crystal_size_min 0.10
_refine_diff_density_max 0.703
_refine_diff_density_min -0.315
_refine_diff_density_rms 0.049
_refine_ls_extinction_coef 0.00256(6)
_refine_ls_extinction_expression Fc^*^=kFc[1+0.001xFc^2^\l^3^/sin(2\q)]^-1/4^
_refine_ls_extinction_method SHELXL
_refine_ls_goodness_of_fit_all 1.061
_refine_ls_goodness_of_fit_obs 1.071
_refine_ls_matrix_type full
_refine_ls_number_parameters 433
_refine_ls_number_reflns 3767
_refine_ls_number_restraints 0
_refine_ls_restrained_S_all 1.061
_refine_ls_restrained_S_obs 1.071
_refine_ls_R_factor_all 0.0277
_refine_ls_R_factor_obs 0.0250
_refine_ls_shift/esd_max -0.011
_refine_ls_shift/esd_mean 0.001
_refine_ls_structure_factor_coef Fsqd
_refine_ls_weighting_details 'w=1/[\s^2^(Fo^2^)+(0.0202P)^2^+6.2636P] where P=(Fo^2^+2Fc^2^)/3'
_refine_ls_weighting_scheme calc
_refine_ls_wR_factor_all 0.0661
_refine_ls_wR_factor_obs 0.0640
_reflns_number_observed 3495
_reflns_number_total 3767
_reflns_observed_criterion >2sigma(I)
_cod_data_source_file ic000461l_4.cif
_cod_data_source_block shel93
_cod_depositor_comments
;
The following automatic conversions were performed:

'_refine_ls_weighting_scheme' value 'calc
w=1/[\s^2^(Fo^2^)+(0.0202P)^2^+6.2636P] where P=(Fo^2^+2Fc^2^)/3' was
changed to 'calc'. New tag '_refine_ls_weighting_details' was
created. The value of the new tag was set to
'w=1/[\s^2^(Fo^2^)+(0.0202P)^2^+6.2636P] where P=(Fo^2^+2Fc^2^)/3'.

Automatic conversion script
Id: cif_fix_values 3143 2015-03-26 13:38:13Z robertas 
;
_cod_original_cell_volume 4432.8(5)
_cod_database_code 4319484

loop_
_symmetry_equiv_pos_as_xyz
'x, y, z'
'x+1/2, -y, z'
'x+1/2, y+1/2, z+1/2'
'x+1, -y+1/2, z+1/2'
'-x, -y, -z'
'-x-1/2, y, -z'
'-x+1/2, -y+1/2, -z+1/2'
'-x, y+1/2, -z+1/2'

loop_
_atom_site_aniso_label
_atom_site_aniso_U_11
_atom_site_aniso_U_22
_atom_site_aniso_U_33
_atom_site_aniso_U_23
_atom_site_aniso_U_13
_atom_site_aniso_U_12
Ga 0.02164(15) 0.01368(14) 0.01782(14) 0.00091(8) 0.00282(9) 0.00107(8)
O1 0.0258(7) 0.0208(7) 0.0407(8) 0.0087(6) 0.0084(6) 0.0007(5)
O3 0.0271(6) 0.0148(6) 0.0197(6) -0.0008(5) 0.0009(5) 0.0009(5)
O5 0.0385(8) 0.0192(6) 0.0185(6) 0.0011(5) 0.0020(5) 0.0047(6)
O11 0.0241(6) 0.0190(6) 0.0287(7) 0.0042(5) 0.0055(5) 0.0010(5)
O13 0.0236(6) 0.0162(6) 0.0200(6) 0.0003(5) 0.0009(5) -0.0006(5)
O15 0.0325(7) 0.0188(6) 0.0183(6) 0.0018(5) 0.0039(5) 0.0037(5)
O2 0.0330(9) 0.0390(9) 0.105(2) 0.0334(10) 0.0200(9) -0.0012(7)
O4 0.0427(8) 0.0221(7) 0.0291(7) -0.0077(6) 0.0014(6) 0.0039(6)
O6 0.0402(9) 0.0616(11) 0.0486(10) 0.0025(9) -0.0151(8) -0.0080(8)
O7 0.0367(9) 0.0652(11) 0.0350(9) -0.0003(8) 0.0048(7) -0.0161(8)
C1 0.0298(10) 0.0255(10) 0.0338(11) 0.0074(8) 0.0083(8) -0.0026(8)
C3 0.0267(9) 0.0147(8) 0.0210(9) 0.0000(7) 0.0029(7) 0.0010(7)
C2 0.0329(10) 0.0175(9) 0.0307(10) 0.0060(8) 0.0075(8) 0.0000(8)
C4 0.0232(9) 0.0188(9) 0.0231(9) -0.0007(7) 0.0035(7) 0.0010(7)
C5 0.0326(10) 0.0204(9) 0.0262(10) 0.0013(8) 0.0013(8) 0.0051(8)
C6 0.0280(10) 0.0258(10) 0.0344(11) -0.0048(8) 0.0005(8) 0.0071(8)
O12 0.0302(8) 0.0306(8) 0.0569(10) 0.0136(7) 0.0183(7) -0.0016(6)
O14 0.0443(8) 0.0199(7) 0.0289(7) -0.0070(6) 0.0024(6) 0.0024(6)
O16 0.0372(9) 0.0491(10) 0.0498(10) 0.0083(8) 0.0209(7) 0.0047(7)
O17 0.0323(9) 0.0952(15) 0.0481(10) -0.0157(10) -0.0011(7) 0.0224(9)
C11 0.0279(9) 0.0197(9) 0.0208(9) -0.0001(7) 0.0060(7) -0.0036(7)
C12 0.0289(10) 0.0157(9) 0.0271(10) 0.0038(7) 0.0079(8) -0.0005(7)
C13 0.0244(9) 0.0141(8) 0.0217(9) 0.0015(7) 0.0040(7) 0.0011(7)
C14 0.0206(9) 0.0205(9) 0.0225(9) -0.0008(7) 0.0060(7) 0.0013(7)
C15 0.0302(10) 0.0210(10) 0.0329(11) 0.0057(8) 0.0039(8) 0.0072(8)
C16 0.0266(10) 0.0346(11) 0.0349(11) -0.0133(9) 0.0040(8) 0.0083(8)
OW1 0.0413(10) 0.0463(10) 0.0259(8) -0.0027(7) 0.0041(7) -0.0004(8)
OW2 0.0666(12) 0.0504(11) 0.0351(9) 0.0021(8) 0.0058(9) 0.0079(9)
OW3 0.0436(10) 0.0554(12) 0.0643(12) 0.0034(9) 0.0206(9) 0.0023(9)
N1 0.0307(10) 0.0420(12) 0.0276(9) -0.0027(9) 0.0036(8) 0.0014(8)
N2 0.0339(10) 0.0364(11) 0.0274(10) -0.0063(8) 0.0009(8) -0.0015(8)
N3 0.0517(13) 0.0294(11) 0.0413(12) -0.0083(9) 0.0219(10) -0.0048(10)
N4 0.0313(14) 0.0312(14) 0.0351(15) 0.000 0.0061(12) 0.000
N5 0.044(2) 0.039(2) 0.0341(15) 0.000 0.0147(13) 0.000

loop_
_atom_site_label
_atom_site_type_symbol
_atom_site_fract_x
_atom_site_fract_y
_atom_site_fract_z
_atom_site_U_iso_or_equiv
_atom_site_thermal_displace_type
_atom_site_occupancy
_atom_site_calc_flag
_atom_site_refinement_flags
_atom_site_disorder_group
Ga Ga 0.629157(11) 0.14676(2) 0.127227(8) 0.01782(11) Uani 1 d . .
O1 O 0.70887(7) 0.25808(13) 0.10701(6) 0.0288(3) Uani 1 d . .
O3 O 0.56250(6) 0.26287(12) 0.08279(5) 0.0210(3) Uani 1 d . .
O5 O 0.62296(7) 0.27136(12) 0.19154(5) 0.0258(3) Uani 1 d . .
O11 O 0.54645(6) 0.03739(12) 0.14738(5) 0.0239(3) Uani 1 d . .
O13 O 0.69149(6) 0.02432(12) 0.17303(5) 0.0203(3) Uani 1 d . .
O15 O 0.63381(7) 0.01888(12) 0.06335(5) 0.0233(3) Uani 1 d . .
O2 O 0.76067(9) 0.4436(2) 0.08584(10) 0.0580(5) Uani 1 d . .
O4 O 0.60135(8) 0.48778(14) 0.20208(6) 0.0320(3) Uani 1 d . .
O6 O 0.39678(9) 0.3816(2) 0.06133(8) 0.0531(5) Uani 1 d . .
O7 O 0.45009(9) 0.3684(2) 0.15333(7) 0.0458(4) Uani 1 d . .
C1 C 0.70675(11) 0.3809(2) 0.09165(9) 0.0294(4) Uani 1 d . .
C3 C 0.57685(10) 0.3937(2) 0.10503(8) 0.0210(4) Uani 1 d . .
C2 C 0.63744(11) 0.4567(2) 0.07995(9) 0.0268(4) Uani 1 d . .
C4 C 0.60104(9) 0.3866(2) 0.17175(8) 0.0218(4) Uani 1 d . .
C5 C 0.51062(11) 0.4807(2) 0.08935(9) 0.0270(4) Uani 1 d . .
C6 C 0.44638(10) 0.4064(2) 0.09918(9) 0.0301(4) Uani 1 d . .
O12 O 0.49330(8) -0.12724(15) 0.18422(7) 0.0379(4) Uani 1 d . .
O14 O 0.63836(8) -0.20259(13) 0.05508(6) 0.0316(3) Uani 1 d . .
O16 O 0.79432(8) -0.0976(2) 0.09439(7) 0.0437(4) Uani 1 d . .
O17 O 0.86132(9) -0.1911(2) 0.16991(8) 0.0596(5) Uani 1 d . .
C11 C 0.54632(10) -0.0808(2) 0.16882(8) 0.0226(4) Uani 1 d . .
C12 C 0.61297(10) -0.1647(2) 0.17691(9) 0.0236(4) Uani 1 d . .
C13 C 0.67397(9) -0.1062(2) 0.15069(8) 0.0201(4) Uani 1 d . .
C14 C 0.64829(9) -0.0987(2) 0.08440(8) 0.0209(4) Uani 1 d . .
C15 C 0.73782(11) -0.1986(2) 0.16585(9) 0.0283(4) Uani 1 d . .
C16 C 0.80226(11) -0.1597(2) 0.14075(9) 0.0322(5) Uani 1 d . .
OW1 O 0.52046(10) 0.2072(2) -0.02988(7) 0.0381(4) Uani 1 d . .
OW2 O 0.66014(11) 0.0690(2) 0.28564(9) 0.0511(5) Uani 1 d . .
OW3 O 0.64132(11) 0.2557(2) 0.42399(9) 0.0531(5) Uani 1 d . .
N1 N 0.42475(10) 0.0678(2) 0.05894(8) 0.0337(4) Uani 1 d . .
N2 N 0.83099(11) 0.1376(2) 0.18760(9) 0.0332(4) Uani 1 d . .
N3 N 0.50693(13) 0.1347(2) 0.25660(10) 0.0391(5) Uani 1 d . .
N4 N 0.2500 0.1600(3) 0.5000 0.0326(6) Uani 1 d S .
N5 N 0.7500 0.1018(3) 0.0000 0.0383(6) Uani 1 d S .
HO7 H 0.4079(26) 0.3053(49) 0.1562(21) 0.131(16) Uiso 1 d . .
H2A H 0.6476(13) 0.5448(26) 0.0947(10) 0.038(6) Uiso 1 d . .
H2B H 0.6231(13) 0.4599(24) 0.0385(11) 0.038(6) Uiso 1 d . .
H5A H 0.5162(12) 0.5662(25) 0.1110(10) 0.038(6) Uiso 1 d . .
H5B H 0.5016(12) 0.5030(25) 0.0501(11) 0.037(6) Uiso 1 d . .
H12A H 0.6000(12) -0.2521(26) 0.1607(10) 0.036(6) Uiso 1 d . .
H12B H 0.6281(12) -0.1763(24) 0.2176(11) 0.033(6) Uiso 1 d . .
H15A H 0.7242(13) -0.2879(28) 0.1539(10) 0.039(6) Uiso 1 d . .
H15B H 0.7531(12) -0.2005(24) 0.2086(11) 0.034(6) Uiso 1 d . .
HW1A H 0.4793(20) 0.2254(36) -0.0371(15) 0.073(11) Uiso 1 d . .
HW1B H 0.5339(17) 0.2279(32) 0.0034(16) 0.061(9) Uiso 1 d . .
HW2A H 0.6784(20) 0.0267(39) 0.3111(17) 0.081(13) Uiso 1 d . .
HW2B H 0.6845(22) 0.0514(44) 0.2590(19) 0.107(15) Uiso 1 d . .
HW3A H 0.6010(19) 0.2390(34) 0.4353(15) 0.073(10) Uiso 1 d . .
HW3B H 0.6624(22) 0.1831(43) 0.4233(18) 0.094(14) Uiso 1 d . .
HN1A H 0.4326(16) -0.0081(36) 0.0470(14) 0.059(9) Uiso 1 d . .
HN1B H 0.3855(17) 0.0683(32) 0.0784(14) 0.067(9) Uiso 1 d . .
HN1C H 0.4178(21) 0.1240(41) 0.0282(18) 0.095(13) Uiso 1 d . .
HN1D H 0.4631(18) 0.0949(34) 0.0834(15) 0.066(9) Uiso 1 d . .
HN2A H 0.8270(16) 0.2221(35) 0.2023(14) 0.061(9) Uiso 1 d . .
HN2B H 0.7841(16) 0.1006(29) 0.1794(12) 0.052(8) Uiso 1 d . .
HN2C H 0.8430(18) 0.1496(33) 0.1569(16) 0.068(11) Uiso 1 d . .
HN2D H 0.8568(20) 0.0933(40) 0.2148(18) 0.089(12) Uiso 1 d . .
HN3A H 0.5041(17) 0.2142(35) 0.2721(14) 0.064(9) Uiso 1 d . .
HN3B H 0.4735(18) 0.0785(35) 0.2657(14) 0.067(9) Uiso 1 d . .
HN3C H 0.5486(20) 0.0996(38) 0.2664(16) 0.079(12) Uiso 1 d . .
HN3D H 0.4971(21) 0.1415(37) 0.2202(20) 0.089(13) Uiso 1 d . .
HN4A H 0.2317(20) 0.1011(38) 0.4698(16) 0.090(12) Uiso 1 d . .
HN4B H 0.2843(18) 0.1970(37) 0.4932(16) 0.079(12) Uiso 1 d . .
HN5A H 0.7663(19) 0.0533(36) -0.0237(15) 0.076(11) Uiso 1 d . .
HN5B H 0.7177(18) 0.1565(35) -0.0189(15) 0.073(11) Uiso 1 d . .

loop_
_atom_type_symbol
_atom_type_description
_atom_type_scat_dispersion_real
_atom_type_scat_dispersion_imag
_atom_type_scat_source
C C 0.0181 0.0091 'International Tables Vol C Tables 4.2.6.8 and 6.1.1.4'
H H 0.0000 0.0000 'International Tables Vol C Tables 4.2.6.8 and 6.1.1.4'
N N 0.0311 0.0180 'International Tables Vol C Tables 4.2.6.8 and 6.1.1.4'
O O 0.0492 0.0322 'International Tables Vol C Tables 4.2.6.8 and 6.1.1.4'
Ga Ga -1.2846 0.7763 'International Tables Vol C Tables 4.2.6.8 and 6.1.1.4'

loop_
_geom_angle_atom_site_label_1
_geom_angle_atom_site_label_2
_geom_angle_atom_site_label_3
_geom_angle
_geom_angle_site_symmetry_1
_geom_angle_site_symmetry_3
_geom_angle_publ_flag
O3 Ga O13 176.57(5) . . ?
O3 Ga O5 84.57(5) . . ?
O13 Ga O5 95.34(5) . . ?
O3 Ga O15 95.61(5) . . ?
O13 Ga O15 84.40(5) . . ?
O5 Ga O15 178.67(5) . . ?
O3 Ga O1 90.15(5) . . ?
O13 Ga O1 93.28(5) . . ?
O5 Ga O1 89.46(6) . . ?
O15 Ga O1 91.86(6) . . ?
O3 Ga O11 88.58(5) . . ?
O13 Ga O11 87.99(5) . . ?
O5 Ga O11 89.90(5) . . ?
O15 Ga O11 88.78(5) . . ?
O1 Ga O11 178.62(5) . . ?
C1 O1 Ga 127.43(12) . . ?
C3 O3 Ga 107.14(10) . . ?
C4 O5 Ga 110.45(11) . . ?
C11 O11 Ga 129.47(12) . . ?
C13 O13 Ga 107.32(10) . . ?
C14 O15 Ga 109.48(11) . . ?
O2 C1 O1 122.1(2) . . ?
O2 C1 C2 117.2(2) . . ?
O1 C1 C2 120.7(2) . . ?
O3 C3 C5 109.69(14) . . ?
O3 C3 C2 110.26(15) . . ?
C5 C3 C2 109.60(15) . . ?
O3 C3 C4 109.43(14) . . ?
C5 C3 C4 110.48(15) . . ?
C2 C3 C4 107.35(15) . . ?
C1 C2 C3 115.7(2) . . ?
O4 C4 O5 123.9(2) . . ?
O4 C4 C3 120.9(2) . . ?
O5 C4 C3 115.09(15) . . ?
C6 C5 C3 111.1(2) . . ?
O6 C6 O7 123.2(2) . . ?
O6 C6 C5 123.7(2) . . ?
O7 C6 C5 113.2(2) . . ?
O12 C11 O11 121.4(2) . . ?
O12 C11 C12 119.0(2) . . ?
O11 C11 C12 119.6(2) . . ?
C11 C12 C13 115.67(15) . . ?
O13 C13 C15 109.95(15) . . ?
O13 C13 C12 110.27(14) . . ?
C15 C13 C12 108.70(15) . . ?
O13 C13 C14 109.74(14) . . ?
C15 C13 C14 110.96(15) . . ?
C12 C13 C14 107.17(14) . . ?
O14 C14 O15 123.4(2) . . ?
O14 C14 C13 120.5(2) . . ?
O15 C14 C13 115.98(15) . . ?
C16 C15 C13 115.9(2) . . ?
O16 C16 O17 123.8(2) . . ?
O16 C16 C15 119.5(2) . . ?
O17 C16 C15 116.7(2) . . ?

loop_
_geom_bond_atom_site_label_1
_geom_bond_atom_site_label_2
_geom_bond_distance
_geom_bond_site_symmetry_2
_geom_bond_publ_flag
Ga O3 1.8925(12) . ?
Ga O13 1.9000(12) . ?
Ga O5 1.9758(13) . ?
Ga O15 1.9829(12) . ?
Ga O1 2.0219(13) . ?
Ga O11 2.0576(12) . ?
O1 C1 1.275(2) . ?
O3 C3 1.413(2) . ?
O5 C4 1.282(2) . ?
O11 C11 1.281(2) . ?
O13 C13 1.420(2) . ?
O15 C14 1.283(2) . ?
O2 C1 1.241(3) . ?
O4 C4 1.234(2) . ?
O6 C6 1.204(3) . ?
O7 C6 1.316(3) . ?
C1 C2 1.515(3) . ?
C3 C5 1.531(3) . ?
C3 C2 1.537(3) . ?
C3 C4 1.551(2) . ?
C5 C6 1.497(3) . ?
O12 C11 1.236(2) . ?
O14 C14 1.238(2) . ?
O16 C16 1.237(3) . ?
O17 C16 1.254(3) . ?
C11 C12 1.515(3) . ?
C12 C13 1.540(2) . ?
C13 C15 1.526(2) . ?
C13 C14 1.545(2) . ?
C15 C16 1.520(3) . ?
